data_4327922
loop_
_publ_author_name
'Wojciech Bury'
'El\.zbieta Chwojnowska'
'Iwona Justyniak'
'Janusz Lewi\'nski'
'Aneta Affek'
'Ewa Zygad\/lo-Monikowska'
'Joanna B\;ak'
'Zbigniew Florja\'nczyk'

_publ_contact_author
;
   Prof. Janusz Lewi\'nski,
   Department of Chemistry
   Warsaw University of Technology
   Noakowskiego 3,
   PL-00-664 Warszawa
   Poland
;
_publ_contact_author_email lewin@ch.pw.edu.pl
_publ_contact_author_fax '048 22 2347279'
_publ_contact_author_phone '048 22 2347315'
_publ_section_title
;
 Investigations on the Interaction of Dichloroaluminum Carboxylates with
 Lewis Bases and Water: an Efficient Road toward Oxo- and Hydroxoaluminum
 Carboxylate Complexes
;
_journal_name_full 'Inorganic Chemistry'
_journal_page_first 737
_journal_page_last 745
_journal_paper_doi 10.1021/ic2023924
_journal_volume 51
_journal_year 2012
_chemical_formula_sum 'C17 H23 Al Cl2 N2 O2'
_chemical_formula_weight 385.25
_chemical_name_systematic
;
 ?
;
_space_group_IT_number 15
_symmetry_cell_setting monoclinic
_symmetry_space_group_name_Hall '-C 2yc'
_symmetry_space_group_name_H-M 'C 1 2/c 1'
_atom_sites_solution_hydrogens geom
_atom_sites_solution_primary direct
_atom_sites_solution_secondary difmap
_audit_creation_method SHELXL-97
_cell_angle_alpha 90.00
_cell_angle_beta 92.602(6)
_cell_angle_gamma 90.00
_cell_formula_units_Z 8
_cell_length_a 10.3121(10)
_cell_length_b 27.225(3)
_cell_length_c 14.6991(15)
_cell_measurement_reflns_used 9186
_cell_measurement_temperature 100(2)
_cell_measurement_theta_max 27.485
_cell_measurement_theta_min 0.998
_cell_volume 4122.5(7)
_computing_cell_refinement 'Denzo & Scalepak (Otwinowski, Minor, 1997)'
_computing_data_collection 'Collect (Nonius B.V. 1998)'
_computing_data_reduction 'Denzo & Scalepak (Otwinowski, Minor, 1997)'
_computing_molecular_graphics
;
DIAMOND v2.1 (Brandenburg, 1999)
Ortep-3 for Windows, L.J.Farrugia (1997) J.Appl.Cryst. 30, 565,
ORTEP III (Burnett, Johnson, 1996)
;
_computing_publication_material
;
SHELXL-97 (Sheldrick, 1997),
;
_computing_structure_refinement 'SHELXL-97 (Sheldrick, 1997)'
_computing_structure_solution 'SHELXS-97 (Sheldrick, 1990)'
_diffrn_ambient_temperature 100(2)
_diffrn_measured_fraction_theta_full 0.981
_diffrn_measured_fraction_theta_max 0.981
_diffrn_measurement_device '\k-geometry diffractometr'
_diffrn_measurement_device_type 'Nonius Kappa-CCD'
_diffrn_measurement_method 'area detector \w scans'
_diffrn_radiation_monochromator graphite
_diffrn_radiation_source 'fine-focus sealed tube'
_diffrn_radiation_type MoK\a
_diffrn_radiation_wavelength 0.71073
_diffrn_reflns_av_R_equivalents 0.0402
_diffrn_reflns_av_sigmaI/netI 0.0540
_diffrn_reflns_limit_h_max 10
_diffrn_reflns_limit_h_min -10
_diffrn_reflns_limit_k_max 28
_diffrn_reflns_limit_k_min -28
_diffrn_reflns_limit_l_max 15
_diffrn_reflns_limit_l_min -15
_diffrn_reflns_number 4452
_diffrn_reflns_theta_full 21.94
_diffrn_reflns_theta_max 21.94
_diffrn_reflns_theta_min 2.99
_exptl_absorpt_coefficient_mu 0.369
_exptl_absorpt_correction_type none
_exptl_crystal_colour colorless
_exptl_crystal_density_diffrn 1.242
_exptl_crystal_description prism
_exptl_crystal_F_000 1616
_exptl_crystal_size_max 0.38
_exptl_crystal_size_mid 0.34
_exptl_crystal_size_min 0.22
_refine_diff_density_max 0.403
_refine_diff_density_min -0.367
_refine_diff_density_rms 0.048
_refine_ls_extinction_method none
_refine_ls_goodness_of_fit_ref 1.068
_refine_ls_hydrogen_treatment constr
_refine_ls_matrix_type full
_refine_ls_number_parameters 247
_refine_ls_number_reflns 2478
_refine_ls_number_restraints 30
_refine_ls_restrained_S_all 1.108
_refine_ls_R_factor_all 0.0597
_refine_ls_R_factor_gt 0.0451
_refine_ls_shift/su_max 0.003
_refine_ls_shift/su_mean 0.000
_refine_ls_structure_factor_coef Fsqd
_refine_ls_weighting_details 'calc w=1/[\s^2^(Fo^2^)+(0.0411P)^2^+7.1505P] where P=(Fo^2^+2Fc^2^)/3'
_refine_ls_weighting_scheme calc
_refine_ls_wR_factor_gt 0.1023
_refine_ls_wR_factor_ref 0.1074
_reflns_number_gt 2060
_reflns_number_total 2478
_reflns_threshold_expression I>2sigma(I)
_cod_data_source_file ic2023924_si_002_4.cif
_cod_data_source_block comp3b
_cod_original_sg_symbol_H-M 'C 2/c'
_cod_database_code 4327922

loop_
_symmetry_equiv_pos_as_xyz
'x, y, z'
'-x, y, -z+1/2'
'x+1/2, y+1/2, z'
'-x+1/2, y+1/2, -z+1/2'
'-x, -y, -z'
'x, -y, z-1/2'
'-x+1/2, -y+1/2, -z'
'x+1/2, -y+1/2, z-1/2'

loop_
_atom_site_label
_atom_site_type_symbol
_atom_site_fract_x
_atom_site_fract_y
_atom_site_fract_z
_atom_site_U_iso_or_equiv
_atom_site_adp_type
_atom_site_occupancy
_atom_site_symmetry_multiplicity
_atom_site_calc_flag
_atom_site_refinement_flags
_atom_site_disorder_assembly
_atom_site_disorder_group
Cl1 Cl 0.45853(8) 0.08984(3) 0.04344(6) 0.0353(3) Uani 1 1 d . . .
Cl2 Cl 0.50905(9) 0.19482(3) -0.07802(6) 0.0385(3) Uani 1 1 d . . .
Al1 Al 0.62159(10) 0.13615(4) -0.00613(7) 0.0278(3) Uani 1 1 d . . .
O1 O 0.7970(2) 0.16133(8) -0.03180(15) 0.0287(6) Uani 1 1 d . . .
O2 O 0.7657(2) 0.09527(8) 0.04496(16) 0.0279(6) Uani 1 1 d . . .
N2 N 0.6361(3) 0.09471(10) -0.12134(19) 0.0283(7) Uani 1 1 d . . .
N1 N 0.6397(3) 0.17459(10) 0.11316(19) 0.0272(7) Uani 1 1 d . . .
C10 C 0.6542(3) 0.22388(12) 0.1161(3) 0.0303(9) Uani 1 1 d . . .
H10 H 0.6520 0.2416 0.0604 0.036 Uiso 1 1 calc R . .
C7 C 0.6635(3) 0.17450(13) 0.2760(2) 0.0324(9) Uani 1 1 d . . .
H7 H 0.6675 0.1561 0.3310 0.039 Uiso 1 1 calc R . .
C13 C 0.6708(3) 0.08781(13) -0.2806(3) 0.0323(9) Uani 1 1 d . . .
H13 H 0.6799 0.1039 -0.3373 0.039 Uiso 1 1 calc R . .
C12 C 0.6493(3) 0.11500(13) -0.2037(2) 0.0301(9) Uani 1 1 d . . .
H12 H 0.6435 0.1497 -0.2091 0.036 Uiso 1 1 calc R . .
C14 C 0.6793(3) 0.03683(13) -0.2755(2) 0.0318(9) Uani 1 1 d . . .
C17 C 0.7025(4) 0.00604(14) -0.3579(3) 0.0421(10) Uani 1 1 d . . .
H17A H 0.7809 -0.0138 -0.3467 0.063 Uiso 1 1 calc R . .
H17B H 0.7139 0.0275 -0.4105 0.063 Uiso 1 1 calc R . .
H17C H 0.6280 -0.0157 -0.3702 0.063 Uiso 1 1 calc R . .
C6 C 0.6454(3) 0.15097(13) 0.1939(2) 0.0313(9) Uani 1 1 d . . .
H6 H 0.6365 0.1162 0.1938 0.038 Uiso 1 1 calc R . .
C16 C 0.6427(3) 0.04484(12) -0.1165(3) 0.0315(9) Uani 1 1 d . . .
H16 H 0.6321 0.0294 -0.0593 0.038 Uiso 1 1 calc R . .
C15 C 0.6640(3) 0.01598(13) -0.1905(2) 0.0323(9) Uani 1 1 d . . .
H15 H 0.6683 -0.0187 -0.1837 0.039 Uiso 1 1 calc R . .
C9 C 0.6720(3) 0.24945(13) 0.1958(2) 0.0317(9) Uani 1 1 d . . .
H9 H 0.6818 0.2841 0.1942 0.038 Uiso 1 1 calc R . .
C8 C 0.6761(3) 0.22555(13) 0.2784(2) 0.0308(9) Uani 1 1 d . . .
C11 C 0.6933(4) 0.25204(15) 0.3675(3) 0.0420(10) Uani 1 1 d . . .
H11A H 0.7857 0.2532 0.3860 0.063 Uiso 1 1 calc R . .
H11B H 0.6457 0.2347 0.4139 0.063 Uiso 1 1 calc R . .
H11C H 0.6596 0.2856 0.3607 0.063 Uiso 1 1 calc R . .
C2 C 0.9903(4) 0.11726(15) 0.0212(3) 0.0569(13) Uani 1 1 d D . .
C1 C 0.8462(3) 0.12473(12) 0.0117(2) 0.0298(9) Uani 1 1 d . A .
C3 C 1.0276(7) 0.0730(2) 0.0738(5) 0.058(2) Uani 0.767(6) 1 d PU A 1
H3A H 0.9750 0.0451 0.0518 0.087 Uiso 0.767(6) 1 calc PR A 1
H3B H 1.0130 0.0786 0.1384 0.087 Uiso 0.767(6) 1 calc PR A 1
H3C H 1.1196 0.0659 0.0662 0.087 Uiso 0.767(6) 1 calc PR A 1
C4 C 1.0272(6) 0.1065(3) -0.0836(4) 0.077(2) Uani 0.767(6) 1 d PDU A 1
H4A H 0.9843 0.0762 -0.1050 0.116 Uiso 0.767(6) 1 calc PR A 1
H4B H 1.1215 0.1028 -0.0864 0.116 Uiso 0.767(6) 1 calc PR A 1
H4C H 0.9980 0.1340 -0.1223 0.116 Uiso 0.767(6) 1 calc PR A 1
C5 C 1.0585(6) 0.1624(2) 0.0439(6) 0.070(2) Uani 0.767(6) 1 d PU A 1
H5A H 1.0248 0.1889 0.0044 0.104 Uiso 0.767(6) 1 calc PR A 1
H5B H 1.1514 0.1580 0.0350 0.104 Uiso 0.767(6) 1 calc PR A 1
H5C H 1.0455 0.1709 0.1076 0.104 Uiso 0.767(6) 1 calc PR A 1
C4A C 1.0017(17) 0.1334(7) 0.1280(8) 0.085(5) Uani 0.233(6) 1 d PDU A 2
H4A1 H 1.0927 0.1316 0.1501 0.127 Uiso 0.233(6) 1 calc PR A 2
H4A2 H 0.9494 0.1112 0.1638 0.127 Uiso 0.233(6) 1 calc PR A 2
H4A3 H 0.9699 0.1671 0.1342 0.127 Uiso 0.233(6) 1 calc PR A 2
C3A C 1.0769(18) 0.1531(7) -0.0282(13) 0.069(4) Uani 0.233(6) 1 d PDU A 2
H3A1 H 1.1681 0.1441 -0.0163 0.104 Uiso 0.233(6) 1 calc PR A 2
H3A2 H 1.0623 0.1865 -0.0061 0.104 Uiso 0.233(6) 1 calc PR A 2
H3A3 H 1.0559 0.1516 -0.0938 0.104 Uiso 0.233(6) 1 calc PR A 2
C5A C 1.025(3) 0.0619(5) 0.0209(16) 0.065(5) Uani 0.233(6) 1 d PDU A 2
H5A1 H 1.1192 0.0579 0.0267 0.098 Uiso 0.233(6) 1 calc PR A 2
H5A2 H 0.9919 0.0470 -0.0364 0.098 Uiso 0.233(6) 1 calc PR A 2
H5A3 H 0.9849 0.0456 0.0722 0.098 Uiso 0.233(6) 1 calc PR A 2

loop_
_atom_site_aniso_label
_atom_site_aniso_U_11
_atom_site_aniso_U_22
_atom_site_aniso_U_33
_atom_site_aniso_U_23
_atom_site_aniso_U_13
_atom_site_aniso_U_12
Cl1 0.0301(5) 0.0375(5) 0.0387(6) -0.0062(4) 0.0073(4) -0.0047(4)
Cl2 0.0434(6) 0.0361(5) 0.0356(6) -0.0031(4) -0.0048(4) 0.0147(4)
Al1 0.0288(6) 0.0271(6) 0.0278(6) -0.0017(5) 0.0026(5) 0.0031(5)
O1 0.0307(14) 0.0243(13) 0.0316(15) 0.0021(11) 0.0051(11) 0.0008(11)
O2 0.0274(14) 0.0238(12) 0.0327(14) 0.0035(11) 0.0035(11) 0.0001(11)
N2 0.0271(17) 0.0268(17) 0.0311(19) -0.0025(14) 0.0022(13) 0.0021(13)
N1 0.0241(16) 0.0289(17) 0.0288(19) 0.0017(14) 0.0023(13) 0.0010(13)
C10 0.031(2) 0.027(2) 0.033(2) 0.0046(18) 0.0038(16) 0.0013(16)
C7 0.029(2) 0.039(2) 0.029(2) 0.0052(18) 0.0014(17) -0.0008(17)
C13 0.032(2) 0.036(2) 0.029(2) 0.0026(18) 0.0014(17) -0.0009(17)
C12 0.030(2) 0.031(2) 0.030(2) 0.0007(18) 0.0021(16) 0.0009(16)
C14 0.028(2) 0.034(2) 0.034(2) -0.0049(18) 0.0019(17) -0.0002(16)
C17 0.047(3) 0.041(2) 0.038(2) -0.0093(19) 0.0060(19) 0.0025(19)
C6 0.031(2) 0.032(2) 0.031(2) 0.0013(19) 0.0026(17) -0.0010(16)
C16 0.032(2) 0.029(2) 0.034(2) 0.0018(18) 0.0012(17) -0.0010(16)
C15 0.035(2) 0.0275(19) 0.035(2) -0.0034(19) 0.0019(17) 0.0013(17)
C9 0.031(2) 0.029(2) 0.035(2) -0.0041(19) 0.0047(17) -0.0010(16)
C8 0.021(2) 0.041(2) 0.030(2) -0.0052(18) 0.0016(16) -0.0023(16)
C11 0.040(2) 0.048(2) 0.038(2) -0.008(2) -0.0007(19) -0.0037(19)
C2 0.031(2) 0.043(2) 0.098(4) 0.017(3) 0.007(2) 0.002(2)
C1 0.031(2) 0.027(2) 0.032(2) 0.0017(18) 0.0038(17) 0.0035(18)
C3 0.027(3) 0.044(4) 0.102(7) 0.020(4) -0.001(5) 0.008(3)
C4 0.048(4) 0.081(5) 0.105(6) 0.000(4) 0.036(4) 0.014(3)
C5 0.032(3) 0.055(4) 0.120(6) 0.031(4) -0.017(4) -0.014(3)
C4A 0.022(8) 0.097(10) 0.135(11) 0.021(9) -0.011(8) -0.017(8)
C3A 0.035(7) 0.064(7) 0.109(8) 0.018(8) 0.012(7) -0.004(6)
C5A 0.029(8) 0.052(9) 0.115(13) 0.016(10) 0.006(11) 0.012(8)

loop_
_atom_type_symbol
_atom_type_description
_atom_type_scat_dispersion_real
_atom_type_scat_dispersion_imag
_atom_type_scat_source
C C 0.0033 0.0016 'International Tables Vol C Tables 4.2.6.8 and 6.1.1.4'
H H 0.0000 0.0000 'International Tables Vol C Tables 4.2.6.8 and 6.1.1.4'
O O 0.0106 0.0060 'International Tables Vol C Tables 4.2.6.8 and 6.1.1.4'
N N 0.0061 0.0033 'International Tables Vol C Tables 4.2.6.8 and 6.1.1.4'
Al Al 0.0645 0.0514 'International Tables Vol C Tables 4.2.6.8 and 6.1.1.4'
Cl Cl 0.1484 0.1585 'International Tables Vol C Tables 4.2.6.8 and 6.1.1.4'

loop_
_geom_angle_atom_site_label_1
_geom_angle_atom_site_label_2
_geom_angle_atom_site_label_3
_geom_angle
O2 Al1 O1 65.88(10)
O2 Al1 N1 85.67(10)
O1 Al1 N1 86.43(11)
O2 Al1 N2 85.53(11)
O1 Al1 N2 86.08(11)
N1 Al1 N2 170.22(12)
O2 Al1 Cl2 162.91(9)
O1 Al1 Cl2 97.03(8)
N1 Al1 Cl2 93.76(9)
N2 Al1 Cl2 93.39(9)
O2 Al1 Cl1 96.97(8)
O1 Al1 Cl1 162.85(8)
N1 Al1 Cl1 92.85(9)
N2 Al1 Cl1 92.45(9)
Cl2 Al1 Cl1 100.11(5)
O2 Al1 C1 32.81(11)
O1 Al1 C1 33.07(10)
N1 Al1 C1 85.43(12)
N2 Al1 C1 84.86(12)
Cl2 Al1 C1 130.09(10)
Cl1 Al1 C1 129.79(10)
C1 O1 Al1 88.9(2)
C1 O2 Al1 89.52(19)
C12 N2 C16 116.8(3)
C12 N2 Al1 122.2(2)
C16 N2 Al1 120.8(2)
C6 N1 C10 116.4(3)
C6 N1 Al1 120.6(2)
C10 N1 Al1 122.8(2)
N1 C10 C9 122.9(3)
N1 C10 H10 118.5
C9 C10 H10 118.5
C6 C7 C8 119.7(3)
C6 C7 H7 120.1
C8 C7 H7 120.1
C12 C13 C14 120.2(3)
C12 C13 H13 119.9
C14 C13 H13 119.9
N2 C12 C13 123.1(3)
N2 C12 H12 118.5
C13 C12 H12 118.5
C15 C14 C13 116.5(3)
C15 C14 C17 121.8(3)
C13 C14 C17 121.7(3)
C14 C17 H17A 109.5
C14 C17 H17B 109.5
H17A C17 H17B 109.5
C14 C17 H17C 109.5
H17A C17 H17C 109.5
H17B C17 H17C 109.5
N1 C6 C7 123.4(3)
N1 C6 H6 118.3
C7 C6 H6 118.3
N2 C16 C15 122.7(3)
N2 C16 H16 118.6
C15 C16 H16 118.6
C16 C15 C14 120.7(3)
C16 C15 H15 119.7
C14 C15 H15 119.7
C10 C9 C8 120.8(3)
C10 C9 H9 119.6
C8 C9 H9 119.6
C9 C8 C7 116.7(3)
C9 C8 C11 122.7(3)
C7 C8 C11 120.6(3)
C8 C11 H11A 109.5
C8 C11 H11B 109.5
H11A C11 H11B 109.5
C8 C11 H11C 109.5
H11A C11 H11C 109.5
H11B C11 H11C 109.5
C5 C2 C3 117.4(5)
C5 C2 C1 112.0(4)
C3 C2 C1 113.2(4)
C5 C2 C3A 43.9(8)
C3 C2 C3A 128.8(9)
C1 C2 C3A 117.9(9)
C5 C2 C5A 135.9(11)
C3 C2 C5A 31.9(8)
C1 C2 C5A 111.0(11)
C3A C2 C5A 118.8(14)
C5 C2 C4A 62.4(7)
C3 C2 C4A 73.1(7)
C1 C2 C4A 94.6(7)
C3A C2 C4A 105.5(7)
C5A C2 C4A 105.0(8)
C5 C2 C4 103.8(5)
C3 C2 C4 106.4(5)
C1 C2 C4 102.1(4)
C3A C2 C4 60.0(8)
C5A C2 C4 76.1(10)
C4A C2 C4 161.7(7)
O2 C1 O1 115.7(3)
O2 C1 C2 122.8(3)
O1 C1 C2 121.5(3)
O2 C1 Al1 57.66(17)
O1 C1 Al1 58.07(16)
C2 C1 Al1 178.9(3)
C2 C3 H3A 109.5
C2 C3 H3B 109.5
H3A C3 H3B 109.5
C2 C3 H3C 109.5
H3A C3 H3C 109.5
H3B C3 H3C 109.5
C2 C4 H4A 109.5
C2 C4 H4B 109.5
H4A C4 H4B 109.5
C2 C4 H4C 109.5
H4A C4 H4C 109.5
H4B C4 H4C 109.5
C2 C5 H5A 109.5
C2 C5 H5B 109.5
H5A C5 H5B 109.5
C2 C5 H5C 109.5
H5A C5 H5C 109.5
H5B C5 H5C 109.5
C2 C4A H4A1 109.5
C2 C4A H4A2 109.5
H4A1 C4A H4A2 109.5
C2 C4A H4A3 109.5
H4A1 C4A H4A3 109.5
H4A2 C4A H4A3 109.5
C2 C3A H3A1 109.5
C2 C3A H3A2 109.5
H3A1 C3A H3A2 109.5
C2 C3A H3A3 109.5
H3A1 C3A H3A3 109.5
H3A2 C3A H3A3 109.5
C2 C5A H5A1 109.5
C2 C5A H5A2 109.5
H5A1 C5A H5A2 109.5
C2 C5A H5A3 109.5
H5A1 C5A H5A3 109.5
H5A2 C5A H5A3 109.5

loop_
_geom_bond_atom_site_label_1
_geom_bond_atom_site_label_2
_geom_bond_distance
Cl1 Al1 2.2492(14)
Cl2 Al1 2.2144(13)
Al1 O2 1.977(2)
Al1 O1 1.986(2)
Al1 N1 2.043(3)
Al1 N2 2.046(3)
Al1 C1 2.340(4)
O1 C1 1.277(4)
O2 C1 1.268(4)
N2 C12 1.343(4)
N2 C16 1.361(4)
N1 C6 1.348(4)
N1 C10 1.351(4)
C10 C9 1.368(5)
C10 H10 0.9500
C7 C6 1.372(5)
C7 C8 1.396(5)
C7 H7 0.9500
C13 C12 1.378(5)
C13 C14 1.393(5)
C13 H13 0.9500
C12 H12 0.9500
C14 C15 1.388(5)
C14 C17 1.501(5)
C17 H17A 0.9800
C17 H17B 0.9800
C17 H17C 0.9800
C6 H6 0.9500
C16 C15 1.368(5)
C16 H16 0.9500
C15 H15 0.9500
C9 C8 1.376(5)
C9 H9 0.9500
C8 C11 1.498(5)
C11 H11A 0.9800
C11 H11B 0.9800
C11 H11C 0.9800
C2 C5 1.448(7)
C2 C3 1.473(7)
C2 C1 1.500(5)
C2 C3A 1.528(9)
C2 C5A 1.549(10)
C2 C4A 1.629(9)
C2 C4 1.629(7)
C3 H3A 0.9800
C3 H3B 0.9800
C3 H3C 0.9800
C4 H4A 0.9800
C4 H4B 0.9800
C4 H4C 0.9800
C5 H5A 0.9800
C5 H5B 0.9800
C5 H5C 0.9800
C4A H4A1 0.9800
C4A H4A2 0.9800
C4A H4A3 0.9800
C3A H3A1 0.9800
C3A H3A2 0.9800
C3A H3A3 0.9800
C5A H5A1 0.9800
C5A H5A2 0.9800
C5A H5A3 0.9800
